data_7123171
loop_
_publ_author_name
'Li, Dan'
'Yang, Hu'
'Zheng, Ji'
'Peng, Su-Kao'
'Zhu, Xiao-Wei'
'Wan, Meng-Yan'
'Lu, Weigang'

_publ_section_title
;
 A Chemopalette Strategy for White Light by Modulating Monomeric and
 Excimeric Phosphorescence of a Simple Cu(I) Cyclic Trinuclear Unit
;
_journal_name_full 'Chemical Communications'
_journal_paper_doi 10.1039/C9CC00716D
_journal_year 2019
_chemical_formula_moiety 'C9 H6 Cl3 Cu3 N6'
_chemical_formula_sum 'C9 H6 Cl3 Cu3 N6'
_chemical_formula_weight 495.17
_space_group_crystal_system orthorhombic
_space_group_IT_number 61
_space_group_name_Hall '-P 2ac 2ab'
_space_group_name_H-M_alt 'P b c a'
_symmetry_space_group_name_Hall '-P 2ac 2ab'
_symmetry_space_group_name_H-M 'P b c a'
_atom_sites_solution_hydrogens geom
_atom_sites_solution_primary direct
_audit_creation_date 2019-02-15
_audit_creation_method
;
Olex2 1.2
(compiled 2018.05.29 svn.r3508 for OlexSys, GUI svn.r5506)
;
_audit_update_record
;
2019-02-16 deposited with the CCDC.    2019-03-21 downloaded from the CCDC.
;
_cell_angle_alpha 90
_cell_angle_beta 90
_cell_angle_gamma 90
_cell_formula_units_Z 8
_cell_length_a 17.3175(5)
_cell_length_b 8.5617(3)
_cell_length_c 18.9646(6)
_cell_measurement_reflns_used 6237
_cell_measurement_temperature 150.00(10)
_cell_measurement_theta_max 77.4790
_cell_measurement_theta_min 4.6110
_cell_volume 2811.83(16)
_computing_cell_refinement 'CrysAlisPro 1.171.39.33c (Rigaku OD, 2017)'
_computing_data_collection 'CrysAlisPro 1.171.39.33c (Rigaku OD, 2017)'
_computing_data_reduction 'CrysAlisPro 1.171.39.33c (Rigaku OD, 2017)'
_computing_molecular_graphics 'Olex2 (Dolomanov et al., 2009)'
_computing_publication_material 'Olex2 (Dolomanov et al., 2009)'
_computing_structure_refinement 'XL (Sheldrick, 2008)'
_computing_structure_solution 'XS (Sheldrick, 2008)'
_diffrn_ambient_environment N~2~
_diffrn_ambient_temperature 150.00(10)
_diffrn_detector 'CCD plate'
_diffrn_measured_fraction_theta_full 0.992
_diffrn_measured_fraction_theta_max 0.962
_diffrn_measurement_details
;
List of Runs (angles in degrees, time in seconds):

  # Type    Start    End  Width  t~exp~   \w     \q     \k     \f   Frames
#--------------------------------------------------------------------------
  1  \w     30.00  56.00   0.50    3.38    --   -0.90  59.00 118.00   52
  2  \w    -78.00 -29.00   0.50    3.38    --    0.90 -67.00-168.00   98
  3  \w     64.00  90.00   0.50    3.38    --    0.90  59.00 118.00   52
  4  \w     35.00  83.00   0.50   13.51    --  105.10 -67.00-168.00   96
  5  \w     62.00  90.00   0.50   13.51    --  105.10 -59.00 -21.00   56
  6  \w    132.00 157.00   0.50   13.51    --  105.10  67.00 -34.00   50
  7  \w    136.00 169.00   0.50   13.51    --  105.10  59.00 118.00   66
  8  \w    -37.00  25.00   0.50    3.38    --   -0.90 -82.00 150.00  124
  9  \w     -3.00  39.00   0.50    3.38    --    0.90  82.00-180.00   84
 10  \w     16.00 128.00   0.50   13.51    --  105.10 -38.00-180.00  224
 11  \w    120.00 160.00   0.50   13.51    --  105.10  82.00-150.00   80
 12  \w     16.00 139.00   0.50   13.51    --  105.10 -82.00 -30.00  246
;
_diffrn_measurement_device 'four-circle diffractometer'
_diffrn_measurement_device_type 'XtaLAB AFC12 (RINC): Kappa single'
_diffrn_measurement_method '\w scans'
_diffrn_orient_matrix_type 'CrysAlisPro convention (1999,Acta A55,543-557)'
_diffrn_orient_matrix_UB_11 0.0357094000
_diffrn_orient_matrix_UB_12 -0.0332528000
_diffrn_orient_matrix_UB_13 -0.0728816000
_diffrn_orient_matrix_UB_21 0.0469185000
_diffrn_orient_matrix_UB_22 -0.1358333000
_diffrn_orient_matrix_UB_23 0.0317122000
_diffrn_orient_matrix_UB_31 -0.0666083000
_diffrn_orient_matrix_UB_32 -0.1132748000
_diffrn_orient_matrix_UB_33 -0.0167411000
_diffrn_radiation_monochromator mirror
_diffrn_radiation_probe x-ray
_diffrn_radiation_type CuK\a
_diffrn_radiation_wavelength 1.54184
_diffrn_reflns_av_R_equivalents 0.0525
_diffrn_reflns_av_unetI/netI 0.0375
_diffrn_reflns_Laue_measured_fraction_full 0.992
_diffrn_reflns_Laue_measured_fraction_max 0.962
_diffrn_reflns_limit_h_max 18
_diffrn_reflns_limit_h_min -21
_diffrn_reflns_limit_k_max 7
_diffrn_reflns_limit_k_min -10
_diffrn_reflns_limit_l_max 23
_diffrn_reflns_limit_l_min -23
_diffrn_reflns_number 10541
_diffrn_reflns_point_group_measured_fraction_full 0.992
_diffrn_reflns_point_group_measured_fraction_max 0.962
_diffrn_reflns_theta_full 67.684
_diffrn_reflns_theta_max 77.831
_diffrn_reflns_theta_min 4.663
_diffrn_source 'Rotating-anode X-ray tube (dual wavelength)'
_diffrn_source_type 'Rigaku (Cu) X-ray DW Source'
_exptl_absorpt_coefficient_mu 10.522
_exptl_absorpt_correction_T_max 1.00000
_exptl_absorpt_correction_T_min 0.58804
_exptl_absorpt_correction_type multi-scan
_exptl_absorpt_process_details
;
CrysAlisPro 1.171.39.33c (Rigaku Oxford Diffraction, 2017)
Empirical absorption correction using spherical harmonics,
 implemented in SCALE3 ABSPACK scaling algorithm.
;
_exptl_crystal_colour 'clear light colourless'
_exptl_crystal_colour_lustre clear
_exptl_crystal_colour_modifier light
_exptl_crystal_colour_primary colourless
_exptl_crystal_density_diffrn 2.339
_exptl_crystal_description needle
_exptl_crystal_F_000 1920
_exptl_crystal_size_max 0.15
_exptl_crystal_size_mid 0.13
_exptl_crystal_size_min 0.11
_refine_diff_density_max 0.834
_refine_diff_density_min -0.822
_refine_diff_density_rms 0.158
_refine_ls_extinction_method none
_refine_ls_goodness_of_fit_ref 1.059
_refine_ls_hydrogen_treatment constr
_refine_ls_matrix_type full
_refine_ls_number_parameters 190
_refine_ls_number_reflns 2890
_refine_ls_number_restraints 0
_refine_ls_restrained_S_all 1.059
_refine_ls_R_factor_all 0.0628
_refine_ls_R_factor_gt 0.0526
_refine_ls_shift/su_max 0.000
_refine_ls_shift/su_mean 0.000
_refine_ls_structure_factor_coef Fsqd
_refine_ls_weighting_details 'w=1/[\s^2^(Fo^2^)+(0.0838P)^2^+12.3765P] where P=(Fo^2^+2Fc^2^)/3'
_refine_ls_weighting_scheme calc
_refine_ls_wR_factor_gt 0.1459
_refine_ls_wR_factor_ref 0.1511
_reflns_Friedel_coverage 0.000
_reflns_number_gt 2446
_reflns_number_total 2890
_reflns_threshold_expression 'I > 2\s(I)'
_cod_data_source_file c9cc00716d2.cif
_cod_data_source_block cl-beta-150k
_cod_original_cell_volume 2811.82(15)
_cod_database_code 7123171
_shelx_shelxl_version_number 2016/6
_chemical_oxdiff_formula 'Cu C H N Cl'
_shelx_space_group_comment
;
The symmetry employed for this shelxl refinement is uniquely defined
by the following loop, which should always be used as a source of
symmetry information in preference to the above space-group names.
They are only intended as comments.
;
_shelx_estimated_absorpt_t_max 0.391
_shelx_estimated_absorpt_t_min 0.301
_reflns_odcompleteness_completeness 99.41
_reflns_odcompleteness_iscentric 1
_reflns_odcompleteness_theta 66.97
_olex2_refinement_description
;
1. Fixed Uiso
 At 1.2 times of:
  All C(H) groups
2.a Aromatic/amide H refined with riding coordinates:
 C2(H2), C3(H3), C4(H4), C6(H6), C7(H7), C9(H9)
;
_olex2_submission_original_sample_id Cl-beta-150K
_olex2_submission_special_instructions 'No special instructions were received'
_oxdiff_exptl_absorpt_empirical_details
;
Empirical correction (ABSPACK) includes:
- Absorption correction using spherical harmonics
- Frame scaling
;
_oxdiff_exptl_absorpt_empirical_full_max 3.900
_oxdiff_exptl_absorpt_empirical_full_min 0.539

loop_
_space_group_symop_operation_xyz
'x, y, z'
'-x+1/2, -y, z+1/2'
'x+1/2, -y+1/2, -z'
'-x, y+1/2, -z+1/2'
'-x, -y, -z'
'x-1/2, y, -z-1/2'
'-x-1/2, y-1/2, z'
'x, -y-1/2, z-1/2'

loop_
_atom_site_label
_atom_site_type_symbol
_atom_site_fract_x
_atom_site_fract_y
_atom_site_fract_z
_atom_site_U_iso_or_equiv
_atom_site_adp_type
_atom_site_occupancy
_atom_site_site_symmetry_order
_atom_site_calc_flag
_atom_site_refinement_flags_posn
Cu1 Cu 0.11236(5) 0.01170(9) 0.51328(4) 0.0286(2) Uani 1 1 d .
Cu2 Cu -0.03068(4) 0.22970(9) 0.56537(4) 0.0287(2) Uani 1 1 d .
Cu3 Cu 0.03416(5) 0.27379(9) 0.40982(4) 0.0298(2) Uani 1 1 d .
Cl1 Cl 0.22685(7) -0.09038(18) 0.23670(7) 0.0355(3) Uani 1 1 d .
Cl2 Cl 0.09275(8) -0.05875(16) 0.80978(6) 0.0337(3) Uani 1 1 d .
Cl3 Cl -0.22313(8) 0.68586(17) 0.43835(8) 0.0385(3) Uani 1 1 d .
N1 N 0.1149(3) 0.1471(5) 0.3782(2) 0.0294(9) Uani 1 1 d .
N2 N 0.1440(3) 0.0302(5) 0.4199(2) 0.0269(9) Uani 1 1 d .
N3 N 0.0811(3) 0.0089(5) 0.6073(2) 0.0281(9) Uani 1 1 d .
N4 N 0.0257(2) 0.1113(6) 0.6306(2) 0.0277(9) Uani 1 1 d .
N5 N -0.0830(3) 0.3607(6) 0.5033(2) 0.0291(9) Uani 1 1 d .
N6 N -0.0519(3) 0.3902(5) 0.4385(2) 0.0272(9) Uani 1 1 d .
C1 C 0.1844(3) -0.0090(6) 0.3099(3) 0.0281(10) Uani 1 1 d .
C2 C 0.1862(3) -0.0650(6) 0.3783(3) 0.0271(10) Uani 1 1 d .
H2 H 0.212795 -0.155929 0.393520 0.032 Uiso 1 1 calc R
C3 C 0.1395(3) 0.1238(7) 0.3122(3) 0.0296(11) Uani 1 1 d .
H3 H 0.127822 0.188691 0.272933 0.036 Uiso 1 1 calc R
C4 C 0.1103(3) -0.0644(7) 0.6639(3) 0.0291(11) Uani 1 1 d .
H4 H 0.149551 -0.141913 0.663094 0.035 Uiso 1 1 calc R
C5 C 0.0739(3) -0.0081(6) 0.7237(3) 0.0257(10) Uani 1 1 d .
C6 C 0.0211(3) 0.0998(6) 0.7003(3) 0.0274(10) Uani 1 1 d .
H6 H -0.013242 0.157373 0.729396 0.033 Uiso 1 1 calc R
C7 C -0.1444(3) 0.4556(7) 0.5118(3) 0.0298(11) Uani 1 1 d .
H7 H -0.176465 0.459851 0.552389 0.036 Uiso 1 1 calc R
C8 C -0.1531(3) 0.5450(6) 0.4524(3) 0.0282(11) Uani 1 1 d .
C9 C -0.0945(3) 0.5014(6) 0.4071(3) 0.0301(11) Uani 1 1 d .
H9 H -0.085699 0.543044 0.361363 0.036 Uiso 1 1 calc R

loop_
_atom_site_aniso_label
_atom_site_aniso_U_11
_atom_site_aniso_U_22
_atom_site_aniso_U_33
_atom_site_aniso_U_23
_atom_site_aniso_U_13
_atom_site_aniso_U_12
Cu1 0.0339(4) 0.0315(4) 0.0204(4) -0.0010(3) 0.0002(3) -0.0006(3)
Cu2 0.0319(4) 0.0286(4) 0.0257(4) 0.0012(3) -0.0037(3) 0.0029(3)
Cu3 0.0334(4) 0.0262(4) 0.0297(4) -0.0014(3) 0.0025(3) 0.0024(3)
Cl1 0.0343(7) 0.0465(8) 0.0257(6) -0.0045(6) 0.0041(5) 0.0035(6)
Cl2 0.0431(7) 0.0365(7) 0.0217(6) 0.0038(5) -0.0002(5) -0.0030(6)
Cl3 0.0347(7) 0.0335(7) 0.0475(8) 0.0012(6) -0.0093(6) 0.0070(5)
N1 0.035(2) 0.026(2) 0.027(2) 0.0002(18) 0.0041(17) -0.0001(18)
N2 0.028(2) 0.027(2) 0.026(2) -0.0001(17) -0.0025(16) -0.0010(17)
N3 0.030(2) 0.030(2) 0.025(2) 0.0013(17) -0.0023(17) 0.0032(18)
N4 0.027(2) 0.031(2) 0.024(2) -0.0020(18) -0.0018(16) -0.0007(18)
N5 0.030(2) 0.033(2) 0.024(2) 0.0007(18) 0.0013(16) -0.0016(19)
N6 0.031(2) 0.023(2) 0.028(2) 0.0001(17) -0.0026(17) 0.0012(18)
C1 0.025(2) 0.033(3) 0.027(2) -0.001(2) 0.0011(19) -0.002(2)
C2 0.027(2) 0.030(3) 0.024(2) 0.000(2) -0.0006(19) 0.001(2)
C3 0.032(3) 0.031(3) 0.025(2) 0.004(2) 0.003(2) -0.003(2)
C4 0.031(3) 0.031(3) 0.025(2) 0.000(2) -0.0003(19) 0.002(2)
C5 0.029(2) 0.023(2) 0.026(2) -0.0012(19) -0.0011(19) -0.002(2)
C6 0.033(3) 0.024(3) 0.024(2) 0.0002(19) 0.0020(19) 0.001(2)
C7 0.027(3) 0.031(3) 0.031(3) -0.006(2) -0.001(2) 0.002(2)
C8 0.030(2) 0.019(2) 0.036(3) 0.001(2) -0.011(2) 0.000(2)
C9 0.030(3) 0.031(3) 0.029(3) 0.003(2) -0.001(2) -0.002(2)

loop_
_atom_type_symbol
_atom_type_description
_atom_type_scat_dispersion_real
_atom_type_scat_dispersion_imag
_atom_type_scat_source
C C 0.0181 0.0091 'International Tables Vol C Tables 4.2.6.8 and 6.1.1.4'
H H 0.0000 0.0000 'International Tables Vol C Tables 4.2.6.8 and 6.1.1.4'
N N 0.0311 0.0180 'International Tables Vol C Tables 4.2.6.8 and 6.1.1.4'
Cl Cl 0.3639 0.7018 'International Tables Vol C Tables 4.2.6.8 and 6.1.1.4'
Cu Cu -1.9646 0.5888 'International Tables Vol C Tables 4.2.6.8 and 6.1.1.4'

loop_
_geom_angle_atom_site_label_1
_geom_angle_atom_site_label_2
_geom_angle_atom_site_label_3
_geom_angle
_geom_angle_site_symmetry_3
N2 Cu1 Cu2 73.51(14) 5_556
N2 Cu1 N3 175.8(2) .
N3 Cu1 Cu2 109.85(15) 5_556
N4 Cu2 Cu1 101.96(14) 5_556
N5 Cu2 Cu1 82.37(15) 5_556
N5 Cu2 N4 175.7(2) .
N1 Cu3 N6 175.8(2) .
N2 N1 Cu3 120.9(3) .
C3 N1 Cu3 128.7(4) .
C3 N1 N2 108.3(4) .
N1 N2 Cu1 120.2(3) .
C2 N2 Cu1 131.7(4) .
C2 N2 N1 107.5(4) .
N4 N3 Cu1 120.1(3) .
C4 N3 Cu1 131.4(4) .
C4 N3 N4 107.8(4) .
N3 N4 Cu2 119.8(3) .
C6 N4 Cu2 131.8(4) .
C6 N4 N3 108.3(4) .
N6 N5 Cu2 119.2(3) .
C7 N5 Cu2 132.2(4) .
C7 N5 N6 107.9(4) .
N5 N6 Cu3 118.5(3) .
C9 N6 Cu3 133.2(4) .
C9 N6 N5 108.2(4) .
C2 C1 Cl1 127.5(4) .
C3 C1 Cl1 126.9(4) .
C3 C1 C2 105.6(5) .
N2 C2 C1 109.1(5) .
N1 C3 C1 109.4(5) .
N3 C4 C5 108.7(5) .
C4 C5 Cl2 127.1(4) .
C6 C5 Cl2 127.1(4) .
C6 C5 C4 105.8(5) .
N4 C6 C5 109.5(5) .
N5 C7 C8 109.0(5) .
C7 C8 Cl3 126.3(5) .
C7 C8 C9 106.2(5) .
C9 C8 Cl3 127.4(4) .
N6 C9 C8 108.7(5) .

loop_
_geom_bond_atom_site_label_1
_geom_bond_atom_site_label_2
_geom_bond_distance
_geom_bond_site_symmetry_2
Cu1 Cu2 2.9150(11) 5_556
Cu1 N2 1.860(4) .
Cu1 N3 1.864(5) .
Cu2 N4 1.873(5) .
Cu2 N5 1.861(5) .
Cu3 N1 1.868(5) .
Cu3 N6 1.873(4) .
Cl1 C1 1.718(5) .
Cl2 C5 1.720(5) .
Cl3 C8 1.731(5) .
N1 N2 1.372(6) .
N1 C3 1.338(7) .
N2 C2 1.350(7) .
N3 N4 1.373(6) .
N3 C4 1.342(7) .
N4 C6 1.327(7) .
N5 N6 1.366(6) .
N5 C7 1.347(7) .
N6 C9 1.343(7) .
C1 C2 1.383(7) .
C1 C3 1.379(8) .
C4 C5 1.385(7) .
C5 C6 1.373(7) .
C7 C8 1.370(8) .
C8 C9 1.382(8) .
